data_4330542
loop_
_publ_author_name
'Xiao-Yi Yi'
'Ho-Yuen Ng'
'Wai-Man Cheung'
'Herman H. Y. Sung'
'Ian D. Williams'
'Wa-Hung Leung'

_publ_section_title
;
 Dinuclear Ruthenium Nitrido Complexes Supported by an Oxygen Tripodal
 Ligand
;
_journal_name_full 'Inorganic Chemistry'
_journal_page_first 10529
_journal_page_last 10535
_journal_paper_doi 10.1021/ic300638r
_journal_volume 51
_journal_year 2012
_chemical_formula_sum 'C34 H83 Cl4 Co2 N O24 P6 Ru2'
_chemical_formula_weight 1537.63
_chemical_name_systematic
; 
 ? 
;
_space_group_IT_number 2
_symmetry_cell_setting triclinic
_symmetry_space_group_name_Hall '-P 1'
_symmetry_space_group_name_H-M 'P -1'
_atom_sites_solution_hydrogens geom
_atom_sites_solution_primary direct
_atom_sites_solution_secondary difmap
_audit_creation_method SHELXL-97
_cell_angle_alpha 109.191(6)
_cell_angle_beta 101.791(6)
_cell_angle_gamma 94.294(6)
_cell_formula_units_Z 1
_cell_length_a 10.3949(8)
_cell_length_b 10.6252(6)
_cell_length_c 15.4506(10)
_cell_measurement_reflns_used 3218
_cell_measurement_temperature 173(2)
_cell_measurement_theta_max 71.15
_cell_measurement_theta_min 3.12
_cell_volume 1558.9(2)
_computing_structure_refinement 'SHELXL-97 (Sheldrick, 1997)'
_computing_structure_solution 'SHELXS-97 (Sheldrick, 1990)'
_diffrn_ambient_temperature 173(2)
_diffrn_measured_fraction_theta_full 0.966
_diffrn_measured_fraction_theta_max 0.944
_diffrn_radiation_monochromator graphite
_diffrn_radiation_source 'fine-focus sealed tube'
_diffrn_radiation_type CuK\a
_diffrn_radiation_wavelength 1.54178
_diffrn_reflns_av_R_equivalents 0.0534
_diffrn_reflns_av_sigmaI/netI 0.0995
_diffrn_reflns_limit_h_max 12
_diffrn_reflns_limit_h_min -12
_diffrn_reflns_limit_k_max 13
_diffrn_reflns_limit_k_min -12
_diffrn_reflns_limit_l_max 18
_diffrn_reflns_limit_l_min -15
_diffrn_reflns_number 9031
_diffrn_reflns_theta_full 66.50
_diffrn_reflns_theta_max 71.36
_diffrn_reflns_theta_min 4.46
_exptl_absorpt_coefficient_mu 11.586
_exptl_absorpt_correction_T_max 1.00
_exptl_absorpt_correction_T_min 0.88
_exptl_absorpt_correction_type multi-scan
_exptl_absorpt_process_details SADABS
_exptl_crystal_colour red
_exptl_crystal_density_diffrn 1.637
_exptl_crystal_description block
_exptl_crystal_F_000 785
_exptl_crystal_size_max 0.18
_exptl_crystal_size_mid 0.10
_exptl_crystal_size_min 0.05
_refine_diff_density_max 0.739
_refine_diff_density_min -0.896
_refine_diff_density_rms 0.089
_refine_ls_extinction_method none
_refine_ls_goodness_of_fit_ref 1.025
_refine_ls_hydrogen_treatment constr
_refine_ls_matrix_type full
_refine_ls_number_parameters 327
_refine_ls_number_reflns 5716
_refine_ls_number_restraints 4
_refine_ls_restrained_S_all 1.027
_refine_ls_R_factor_all 0.0612
_refine_ls_R_factor_gt 0.0384
_refine_ls_shift/su_max 0.001
_refine_ls_shift/su_mean 0.000
_refine_ls_structure_factor_coef Fsqd
_refine_ls_weighting_details
; calc 
 [0.00000+1.00000exp(2.00(sin\q/\l)^2^)]/ 
   [\s^2^(Fo^2^)+0.0000+0.0000*P+(0.0130P)^2^+0.0000sin\q/\l] 
 where P = 0.33333Fo^2^ + 0.66667Fc^2^ 
;
_refine_ls_weighting_scheme calc
_refine_ls_wR_factor_gt 0.0715
_refine_ls_wR_factor_ref 0.0753
_reflns_number_gt 3889
_reflns_number_total 5716
_reflns_threshold_expression >2sigma(I)
_cod_data_source_file ic300638r_si_001_1.cif
_cod_data_source_block yxy198comp3
_cod_original_cell_volume 1558.91(18)
_cod_database_code 4330542

loop_
_symmetry_equiv_pos_as_xyz
'x, y, z'
'-x, -y, -z'

loop_
_atom_site_label
_atom_site_type_symbol
_atom_site_fract_x
_atom_site_fract_y
_atom_site_fract_z
_atom_site_U_iso_or_equiv
_atom_site_adp_type
_atom_site_occupancy
_atom_site_symmetry_multiplicity
_atom_site_calc_flag
_atom_site_refinement_flags
_atom_site_disorder_assembly
_atom_site_disorder_group
Ru1 Ru 0.48241(3) 0.59556(3) 0.61065(2) 0.02170(8) Uani 1 1 d . A .
Co1 Co 0.67128(7) 0.60310(7) 0.86483(5) 0.02433(17) Uani 1 1 d . . .
Cl1 Cl 0.24872(11) 0.54513(12) 0.56663(9) 0.0375(3) Uani 1 1 d . . .
Cl2 Cl 0.48328(12) 0.79752(11) 0.57750(8) 0.0347(3) Uani 1 1 d . . .
P1 P 0.55257(11) 0.42668(11) 0.75293(8) 0.0250(2) Uani 1 1 d . A .
P2 P 0.52059(11) 0.72548(11) 0.84304(8) 0.0252(2) Uani 1 1 d . A .
P3 P 0.76538(11) 0.65682(11) 0.76646(8) 0.0253(2) Uani 1 1 d . A .
N1 N 0.5000 0.5000 0.5000 0.0238(11) Uani 1 2 d S . .
O1 O 0.6461(3) 0.3131(3) 0.7348(3) 0.0385(8) Uani 1 1 d . . .
O2 O 0.4413(3) 0.3592(3) 0.7883(2) 0.0374(8) Uani 1 1 d . . .
O3 O 0.4049(3) 0.6977(4) 0.8922(2) 0.0355(8) Uani 1 1 d . . .
O4 O 0.5716(3) 0.8823(3) 0.9018(2) 0.0381(8) Uani 1 1 d . . .
O5 O 0.8434(3) 0.8066(3) 0.8202(2) 0.0390(8) Uani 1 1 d . . .
O6 O 0.8844(3) 0.5761(4) 0.7490(2) 0.0403(8) Uani 1 1 d . . .
O7 O 0.4857(3) 0.4354(3) 0.6595(2) 0.0255(7) Uani 1 1 d . . .
O8 O 0.4563(3) 0.7129(3) 0.7427(2) 0.0275(7) Uani 1 1 d . . .
O9 O 0.6846(3) 0.6493(3) 0.6709(2) 0.0280(7) Uani 1 1 d . . .
C1 C 0.6527(5) 0.6137(6) 0.9994(3) 0.0427(13) Uani 1 1 d . . .
H1A H 0.5698 0.6223 1.0229 0.051 Uiso 1 1 calc R . .
C2 C 0.7486(5) 0.7202(5) 1.0074(3) 0.0429(13) Uani 1 1 d . . .
H2A H 0.7453 0.8185 1.0372 0.051 Uiso 1 1 calc R . .
C3 C 0.8514(5) 0.6649(6) 0.9673(4) 0.0475(14) Uani 1 1 d . . .
H3A H 0.9335 0.7169 0.9642 0.057 Uiso 1 1 calc R . .
C4 C 0.8182(5) 0.5236(6) 0.9331(4) 0.0482(14) Uani 1 1 d . . .
H4A H 0.8731 0.4573 0.9023 0.058 Uiso 1 1 calc R . .
C5 C 0.6971(6) 0.4924(6) 0.9540(4) 0.0450(14) Uani 1 1 d . . .
H5A H 0.6502 0.3995 0.9395 0.054 Uiso 1 1 calc R . .
C11 C 0.5863(12) 0.1816(11) 0.6579(8) 0.024(3) Uiso 0.50 1 d PD A 1
H11A H 0.5203 0.1961 0.6074 0.029 Uiso 0.50 1 calc PR A 1
H11B H 0.5406 0.1215 0.6833 0.029 Uiso 0.50 1 calc PR A 1
C12 C 0.7007(10) 0.1163(11) 0.6176(8) 0.039(2) Uiso 0.50 1 d PD A 1
H12A H 0.6639 0.0295 0.5669 0.058 Uiso 0.50 1 calc PR A 1
H12B H 0.7653 0.1020 0.6681 0.058 Uiso 0.50 1 calc PR A 1
H12C H 0.7450 0.1763 0.5925 0.058 Uiso 0.50 1 calc PR A 1
C11A C 0.6185(15) 0.1912(16) 0.6597(13) 0.055(5) Uiso 0.50 1 d PD A 2
H11C H 0.6025 0.2091 0.5997 0.065 Uiso 0.50 1 calc PR A 2
H11D H 0.5362 0.1387 0.6604 0.065 Uiso 0.50 1 calc PR A 2
C12A C 0.7258(13) 0.1119(14) 0.6633(11) 0.065(4) Uiso 0.50 1 d PD A 2
H12D H 0.7009 0.0261 0.6100 0.098 Uiso 0.50 1 calc PR A 2
H12E H 0.7423 0.0943 0.7227 0.098 Uiso 0.50 1 calc PR A 2
H12F H 0.8066 0.1616 0.6596 0.098 Uiso 0.50 1 calc PR A 2
C13 C 0.3022(5) 0.3583(6) 0.7578(4) 0.0442(13) Uani 1 1 d . A .
H13A H 0.2853 0.3995 0.7085 0.053 Uiso 1 1 calc R . .
H13B H 0.2681 0.4115 0.8117 0.053 Uiso 1 1 calc R . .
C14 C 0.2323(7) 0.2150(7) 0.7188(6) 0.082(3) Uani 1 1 d . . .
H14A H 0.1364 0.2137 0.6983 0.122 Uiso 1 1 calc R A .
H14B H 0.2495 0.1747 0.7679 0.122 Uiso 1 1 calc R . .
H14C H 0.2654 0.1632 0.6649 0.122 Uiso 1 1 calc R . .
C15 C 0.2866(6) 0.7596(8) 0.8756(5) 0.064(2) Uani 1 1 d . . .
H15A H 0.2494 0.7335 0.8067 0.077 Uiso 1 1 calc R . .
H15B H 0.3107 0.8590 0.9027 0.077 Uiso 1 1 calc R . .
C16 C 0.1867(5) 0.7170(7) 0.9184(4) 0.0553(16) Uani 1 1 d . . .
H16A H 0.1089 0.7616 0.9080 0.083 Uiso 1 1 calc R . .
H16B H 0.2241 0.7417 0.9864 0.083 Uiso 1 1 calc R . .
H16C H 0.1601 0.6190 0.8896 0.083 Uiso 1 1 calc R . .
C17 C 0.5999(6) 0.9771(5) 0.8575(4) 0.0495(14) Uani 1 1 d . . .
H17A H 0.6021 0.9280 0.7912 0.059 Uiso 1 1 calc R . .
H17B H 0.6882 1.0322 0.8911 0.059 Uiso 1 1 calc R . .
C18 C 0.4972(7) 1.0656(6) 0.8594(5) 0.0594(17) Uani 1 1 d . . .
H18A H 0.5170 1.1298 0.8289 0.089 Uiso 1 1 calc R . .
H18B H 0.4961 1.1151 0.9251 0.089 Uiso 1 1 calc R . .
H18C H 0.4100 1.0109 0.8256 0.089 Uiso 1 1 calc R . .
C19 C 0.9096(6) 0.8733(6) 0.7706(4) 0.0518(16) Uani 1 1 d . . .
H19A H 0.8429 0.8900 0.7215 0.062 Uiso 1 1 calc R . .
H19B H 0.9686 0.8149 0.7390 0.062 Uiso 1 1 calc R . .
C20 C 0.9897(7) 1.0040(7) 0.8378(5) 0.080(2) Uani 1 1 d . . .
H20A H 1.0334 1.0492 0.8031 0.121 Uiso 1 1 calc R . .
H20B H 1.0572 0.9870 0.8853 0.121 Uiso 1 1 calc R . .
H20C H 0.9312 1.0616 0.8690 0.121 Uiso 1 1 calc R . .
C21 C 0.9100(17) 0.5107(16) 0.6636(12) 0.079(5) Uiso 0.50 1 d PD B 1
H21A H 0.9688 0.5754 0.6496 0.095 Uiso 0.50 1 calc PR B 1
H21B H 0.8250 0.4867 0.6149 0.095 Uiso 0.50 1 calc PR B 1
C22 C 0.9701(14) 0.3908(14) 0.6526(11) 0.067(4) Uiso 0.50 1 d PD B 1
H22A H 0.9754 0.3499 0.5868 0.100 Uiso 0.50 1 calc PR B 1
H22B H 0.9160 0.3266 0.6691 0.100 Uiso 0.50 1 calc PR B 1
H22C H 1.0597 0.4140 0.6943 0.100 Uiso 0.50 1 calc PR B 1
C21A C 0.8740(10) 0.4543(11) 0.6688(7) 0.034(2) Uiso 0.50 1 d PD B 2
H21C H 0.8633 0.3750 0.6884 0.041 Uiso 0.50 1 calc PR B 2
H21D H 0.7942 0.4473 0.6190 0.041 Uiso 0.50 1 calc PR B 2
C22A C 0.9885(14) 0.4534(17) 0.6318(12) 0.078(4) Uiso 0.50 1 d PD B 2
H22D H 0.9788 0.3696 0.5779 0.117 Uiso 0.50 1 calc PR B 2
H22E H 1.0676 0.4594 0.6808 0.117 Uiso 0.50 1 calc PR B 2
H22F H 0.9980 0.5307 0.6110 0.117 Uiso 0.50 1 calc PR B 2
O1W O 0.7675(4) 0.7760(4) 0.5137(3) 0.0521(11) Uani 1 1 d . . .
H1W H 0.7686 0.6916 0.4914 0.063 Uiso 1 1 d R . .
H2W H 0.6958 0.7880 0.5315 0.063 Uiso 1 1 d R . .
O2W O 0.9858(4) 0.9450(4) 0.5568(3) 0.0578(11) Uani 1 1 d . . .
H3W H 1.0542 0.9087 0.5689 0.069 Uiso 1 1 d R . .
H4WA H 0.9167 0.8855 0.5336 0.069 Uiso 1 1 d R . .
H4WB H 0.9935 0.9826 0.5170 0.069 Uiso 0.50 1 d PR . .
O3W O 0.1921(4) 0.8485(4) 0.6264(3) 0.0685(14) Uani 1 1 d . . .
H5W H 0.1775 0.7638 0.6139 0.082 Uiso 1 1 d R . .
H6W H 0.2691 0.8675 0.6190 0.082 Uiso 1 1 d R . .

loop_
_atom_site_aniso_label
_atom_site_aniso_U_11
_atom_site_aniso_U_22
_atom_site_aniso_U_33
_atom_site_aniso_U_23
_atom_site_aniso_U_13
_atom_site_aniso_U_12
Ru1 0.02523(17) 0.02011(15) 0.01614(16) 0.00312(12) 0.00256(13) 0.00375(12)
Co1 0.0226(4) 0.0305(4) 0.0172(4) 0.0073(3) 0.0017(3) 0.0016(3)
Cl1 0.0282(6) 0.0388(6) 0.0371(6) 0.0080(5) -0.0015(5) 0.0052(5)
Cl2 0.0509(7) 0.0265(5) 0.0286(6) 0.0125(4) 0.0086(5) 0.0084(5)
P1 0.0267(6) 0.0234(5) 0.0237(6) 0.0086(4) 0.0038(4) 0.0025(4)
P2 0.0277(6) 0.0254(5) 0.0187(5) 0.0031(4) 0.0055(4) 0.0031(4)
P3 0.0206(5) 0.0305(6) 0.0211(5) 0.0063(4) 0.0033(4) -0.0003(4)
N1 0.020(2) 0.027(3) 0.033(3) 0.020(2) 0.006(2) 0.012(2)
O1 0.0401(19) 0.0324(18) 0.041(2) 0.0107(15) 0.0044(16) 0.0160(15)
O2 0.0298(17) 0.046(2) 0.038(2) 0.0222(16) 0.0034(15) -0.0058(15)
O3 0.0279(17) 0.054(2) 0.0343(19) 0.0214(16) 0.0149(15) 0.0161(15)
O4 0.051(2) 0.0308(17) 0.0253(18) 0.0034(14) 0.0044(15) 0.0071(15)
O5 0.045(2) 0.0370(19) 0.0256(17) 0.0054(15) 0.0048(15) -0.0137(15)
O6 0.0290(17) 0.060(2) 0.0324(19) 0.0159(17) 0.0070(15) 0.0145(16)
O7 0.0309(16) 0.0227(15) 0.0177(15) 0.0054(12) -0.0010(12) -0.0004(12)
O8 0.0335(17) 0.0315(16) 0.0156(15) 0.0057(12) 0.0039(13) 0.0116(13)
O9 0.0267(16) 0.0353(17) 0.0187(16) 0.0092(13) -0.0001(13) 0.0014(13)
C1 0.038(3) 0.070(4) 0.023(3) 0.021(2) 0.006(2) 0.006(3)
C2 0.051(3) 0.045(3) 0.018(2) 0.004(2) -0.006(2) 0.000(2)
C3 0.031(3) 0.074(4) 0.032(3) 0.023(3) -0.006(2) -0.008(3)
C4 0.047(3) 0.071(4) 0.029(3) 0.023(3) 0.000(2) 0.023(3)
C5 0.054(3) 0.048(3) 0.030(3) 0.026(2) -0.012(2) -0.004(3)
C13 0.036(3) 0.056(3) 0.039(3) 0.019(3) 0.005(2) -0.001(2)
C14 0.065(4) 0.069(5) 0.091(6) 0.034(4) -0.020(4) -0.032(4)
C15 0.041(3) 0.115(6) 0.067(5) 0.060(4) 0.026(3) 0.035(4)
C16 0.036(3) 0.079(4) 0.058(4) 0.028(3) 0.018(3) 0.017(3)
C17 0.065(4) 0.031(3) 0.045(3) 0.006(2) 0.013(3) -0.004(2)
C18 0.086(5) 0.043(3) 0.053(4) 0.020(3) 0.018(4) 0.017(3)
C19 0.059(4) 0.051(3) 0.040(3) 0.016(3) 0.012(3) -0.021(3)
C20 0.093(5) 0.062(4) 0.066(5) 0.016(4) 0.006(4) -0.042(4)
O1W 0.048(2) 0.037(2) 0.065(3) 0.0070(19) 0.022(2) -0.0057(16)
O2W 0.041(2) 0.049(2) 0.076(3) 0.021(2) 0.004(2) -0.0017(18)
O3W 0.047(2) 0.049(2) 0.107(4) 0.020(3) 0.022(3) 0.019(2)

loop_
_atom_type_symbol
_atom_type_description
_atom_type_scat_dispersion_real
_atom_type_scat_dispersion_imag
_atom_type_scat_source
C C 0.0181 0.0091 'International Tables Vol C Tables 4.2.6.8 and 6.1.1.4'
H H 0.0000 0.0000 'International Tables Vol C Tables 4.2.6.8 and 6.1.1.4'
N N 0.0311 0.0180 'International Tables Vol C Tables 4.2.6.8 and 6.1.1.4'
O O 0.0492 0.0322 'International Tables Vol C Tables 4.2.6.8 and 6.1.1.4'
P P 0.2955 0.4335 'International Tables Vol C Tables 4.2.6.8 and 6.1.1.4'
Cl Cl 0.3639 0.7018 'International Tables Vol C Tables 4.2.6.8 and 6.1.1.4'
Co Co -2.3653 3.6143 'International Tables Vol C Tables 4.2.6.8 and 6.1.1.4'
Ru Ru 0.0552 3.2960 'International Tables Vol C Tables 4.2.6.8 and 6.1.1.4'

loop_
_geom_angle_atom_site_label_1
_geom_angle_atom_site_label_2
_geom_angle_atom_site_label_3
_geom_angle
_geom_angle_site_symmetry_3
N1 Ru1 O9 94.86(9) .
N1 Ru1 O7 94.01(8) .
O9 Ru1 O7 88.45(12) .
N1 Ru1 O8 178.37(8) .
O9 Ru1 O8 86.46(12) .
O7 Ru1 O8 86.96(12) .
N1 Ru1 Cl1 93.74(3) .
O9 Ru1 Cl1 171.01(9) .
O7 Ru1 Cl1 88.36(9) .
O8 Ru1 Cl1 84.98(9) .
N1 Ru1 Cl2 93.82(3) .
O9 Ru1 Cl2 88.96(9) .
O7 Ru1 Cl2 171.93(8) .
O8 Ru1 Cl2 85.25(9) .
Cl1 Ru1 Cl2 93.05(5) .
C4 Co1 C5 39.6(2) .
C4 Co1 C3 39.5(2) .
C5 Co1 C3 66.0(2) .
C4 Co1 C2 66.5(2) .
C5 Co1 C2 65.9(2) .
C3 Co1 C2 39.5(2) .
C4 Co1 C1 66.8(2) .
C5 Co1 C1 39.6(2) .
C3 Co1 C1 66.3(2) .
C2 Co1 C1 39.3(2) .
C4 Co1 P2 160.40(17) .
C5 Co1 P2 129.36(18) .
C3 Co1 P2 126.67(18) .
C2 Co1 P2 94.57(16) .
C1 Co1 P2 95.62(16) .
C4 Co1 P1 103.09(18) .
C5 Co1 P1 89.46(16) .
C3 Co1 P1 141.70(18) .
C2 Co1 P1 152.24(16) .
C1 Co1 P1 113.19(16) .
P2 Co1 P1 91.58(5) .
C4 Co1 P3 102.25(17) .
C5 Co1 P3 140.44(18) .
C3 Co1 P3 90.42(16) .
C2 Co1 P3 115.65(16) .
C1 Co1 P3 154.55(16) .
P2 Co1 P3 90.16(5) .
P1 Co1 P3 91.33(5) .
O7 P1 O2 107.00(18) .
O7 P1 O1 108.70(19) .
O2 P1 O1 101.07(19) .
O7 P1 Co1 120.36(12) .
O2 P1 Co1 111.36(14) .
O1 P1 Co1 106.62(14) .
O8 P2 O4 107.17(19) .
O8 P2 O3 108.13(18) .
O4 P2 O3 100.42(19) .
O8 P2 Co1 118.36(13) .
O4 P2 Co1 112.13(14) .
O3 P2 Co1 109.07(13) .
O9 P3 O6 107.46(19) .
O9 P3 O5 108.04(19) .
O6 P3 O5 100.8(2) .
O9 P3 Co1 121.01(13) .
O6 P3 Co1 110.60(15) .
O5 P3 Co1 107.05(13) .
Ru1 N1 Ru1 180.0 2_666
C11A O1 C11 12.8(8) .
C11A O1 P1 126.4(7) .
C11 O1 P1 116.5(5) .
C13 O2 P1 124.4(3) .
C15 O3 P2 117.0(3) .
C17 O4 P2 122.4(3) .
C19 O5 P3 119.9(3) .
C21 O6 C21A 29.4(7) .
C21 O6 P3 126.4(7) .
C21A O6 P3 123.8(5) .
P1 O7 Ru1 131.60(17) .
P2 O8 Ru1 133.14(18) .
P3 O9 Ru1 130.59(18) .
C2 C1 C5 107.1(5) .
C2 C1 Co1 70.2(3) .
C5 C1 Co1 69.5(3) .
C1 C2 C3 108.5(5) .
C1 C2 Co1 70.5(3) .
C3 C2 Co1 70.2(3) .
C4 C3 C2 107.9(5) .
C4 C3 Co1 69.4(3) .
C2 C3 Co1 70.3(3) .
C5 C4 C3 107.6(5) .
C5 C4 Co1 70.5(3) .
C3 C4 Co1 71.0(3) .
C4 C5 C1 108.9(5) .
C4 C5 Co1 69.8(3) .
C1 C5 Co1 70.9(3) .
O1 C11 C12 107.9(8) .
O1 C11A C12A 112.4(13) .
O2 C13 C14 109.1(5) .
O3 C15 C16 110.7(5) .
O4 C17 C18 110.0(5) .
O5 C19 C20 110.2(5) .
O6 C21 C22 118.0(14) .
C22A C21A O6 111.4(10) .

loop_
_geom_bond_atom_site_label_1
_geom_bond_atom_site_label_2
_geom_bond_distance
_geom_bond_site_symmetry_2
Ru1 N1 1.7325(4) .
Ru1 O9 2.069(3) .
Ru1 O7 2.076(3) .
Ru1 O8 2.096(3) .
Ru1 Cl1 2.3539(12) .
Ru1 Cl2 2.3640(11) .
Co1 C4 2.068(5) .
Co1 C5 2.077(5) .
Co1 C3 2.090(5) .
Co1 C2 2.091(5) .
Co1 C1 2.095(5) .
Co1 P2 2.1529(14) .
Co1 P1 2.1625(13) .
Co1 P3 2.1650(13) .
P1 O7 1.504(3) .
P1 O2 1.594(3) .
P1 O1 1.596(3) .
P2 O8 1.515(3) .
P2 O4 1.599(3) .
P2 O3 1.606(3) .
P3 O9 1.516(3) .
P3 O6 1.575(3) .
P3 O5 1.594(3) .
N1 Ru1 1.7325(4) 2_666
O1 C11A 1.387(17) .
O1 C11 1.492(12) .
O2 C13 1.425(6) .
O3 C15 1.453(6) .
O4 C17 1.436(6) .
O5 C19 1.437(5) .
O6 C21 1.366(16) .
O6 C21A 1.447(10) .
C1 C2 1.407(7) .
C1 C5 1.412(8) .
C2 C3 1.413(7) .
C3 C4 1.406(8) .
C4 C5 1.405(8) .
C11 C12 1.558(14) .
C11A C12A 1.450(17) .
C13 C14 1.504(8) .
C15 C16 1.459(7) .
C17 C18 1.473(8) .
C19 C20 1.491(7) .
C21 C22 1.436(17) .
C21A C22A 1.421(15) .
